data_2002826
loop_
_publ_author_name
'Mueller-Buschbaum, Hk'
'Mertens, B'

_publ_section_title
;
Cadmium in tetragonal pyramidaler Koordination im Barium-Cadmium-
Oxovanadat(V): Ba2 Cd3 (V O4)2 (V2 O7)
;
_journal_name_full
;
Zeitschrift fuer Anorganische und Allgemeine Chemie
;
_journal_page_first 1061
_journal_page_last 1066
_journal_paper_doi 10.1002/zaac.19976230709
_journal_volume 623
_journal_year 1997
_chemical_formula_structural 'Ba2 Cd3 (V O4)2 (V2 O7)'
_chemical_formula_sum 'Ba2 Cd3 O15 V4'
_chemical_name_systematic
;
Dibarium tricadmium bis(vanadate) divanadate
;
_space_group_IT_number 19
_symmetry_cell_setting orthorhombic
_symmetry_Int_Tables_number 19
_symmetry_space_group_name_Hall 'P 2ac 2ab'
_symmetry_space_group_name_H-M 'P 21 21 21'
_cell_angle_alpha 90
_cell_angle_beta 90
_cell_angle_gamma 90
_cell_formula_units_Z 4
_cell_length_a 7.2057(13)
_cell_length_b 9.9779(11)
_cell_length_c 19.61699(300)
_cell_volume 1410.4
_refine_ls_R_factor_all 0.0493
_cod_database_code 2002826

loop_
_symmetry_equiv_pos_as_xyz
x,y,z
1/2-x,-y,1/2+z
1/2+x,1/2-y,-z
-x,1/2+y,1/2-z

loop_
_atom_site_aniso_label
_atom_site_aniso_U_11
_atom_site_aniso_U_12
_atom_site_aniso_U_13
_atom_site_aniso_U_22
_atom_site_aniso_U_23
_atom_site_aniso_U_33
Ba1 0.0164(2) 0.00016(12) -0.00043(14) 0.01352(15) -0.00002(13) 0.01271(14)
Ba2 0.0172(2) 0.0024(2) -0.00185(15) 0.0213(2) 0.0013(2) 0.0228(2)
Cd1 0.0230(3) -0.0019(2) -0.0078(2) 0.0142(2) 0.0060(2) 0.0280(3)
Cd2 0.0164(2) 0.0009(2) 0.0005(2) 0.0144(2) 0.0011(2) 0.0186(2)
Cd3 0.0223(2) -0.0051(2) 0.0002(2) 0.0224(2) -0.0069(2) 0.0192(2)
V1 0.0122(4) 0.0021(4) 0.0011(4) 0.0150(4) 0.0033(4) 0.0153(5)
V2 0.0132(5) 0.0003(4) -0.0015(4) 0.0146(5) -0.0006(4) 0.0157(5)
V3 0.0207(5) 0.0032(4) 0.0017(4) 0.0126(4) 0.0013(4) 0.0138(5)
V4 0.0135(5) -0.0003(4) 0.0014(4) 0.0098(4) -0.0017(4) 0.0253(6)
O1 0.017(2) -0.004(2) .000(2) 0.017(2) -0.002(2) 0.020(2)
O2 0.014(2) 0.001(2) -0.003(2) 0.024(2) -0.004(2) 0.019(2)
O3 0.035(3) -0.010(3) 0.009(3) 0.033(3) -0.004(2) 0.020(3)
O4 0.016(2) 0.002(2) 0.003(2) 0.016(2) 0.003(2) 0.023(2)
O5 0.018(3) -0.001(2) 0.007(3) 0.030(3) -0.009(3) 0.042(4)
O6 0.018(2) .000(2) 0.005(2) 0.021(2) -0.002(2) 0.029(3)
O7 0.018(2) 0.002(2) -0.003(2) 0.017(2) -0.001(2) 0.034(3)
O8 0.029(3) 0.010(2) 0.006(2) 0.029(3) 0.010(2) 0.018(2)
O9 0.020(2) -0.001(2) 0.001(2) 0.024(3) -0.004(2) 0.018(2)
O10 0.033(3) -0.005(2) -0.002(2) 0.017(2) -0.002(2) 0.017(2)
O11 0.024(3) 0.005(2) -0.004(2) 0.016(2) 0.001(2) 0.024(3)
O12 0.022(3) -0.005(2) -0.002(2) 0.020(2) -0.001(2) 0.018(2)
O13 0.053(5) -0.014(3) -0.006(3) 0.029(3) 0.004(2) 0.019(3)
O14 0.035(4) -0.010(3) 0.010(3) 0.020(3) -0.005(3) 0.050(5)
O15 0.058(5) 0.006(3) -0.032(4) 0.023(3) -0.001(3) 0.048(5)

loop_
_atom_site_label
_atom_site_type_symbol
_atom_site_symmetry_multiplicity
_atom_site_Wyckoff_symbol
_atom_site_fract_x
_atom_site_fract_y
_atom_site_fract_z
_atom_site_occupancy
_atom_site_attached_hydrogens
_atom_site_calc_flag
Ba1 Ba2+ 4 a 0.73220(6) 0.88011(4) 0.99999(2) 1. 0 d
Ba2 Ba2+ 4 a 1.04440(7) 0.75286(5) 1.19852(3) 1. 0 d
Cd1 Cd2+ 4 a 0.92855(9) 1.24644(6) 0.98718(3) 1. 0 d
Cd2 Cd2+ 4 a 1.34902(8) 1.09450(5) 1.17913(3) 1. 0 d
Cd3 Cd2+ 4 a 0.62604(9) 0.41656(6) 1.16400(3) 1. 0 d
V1 V5+ 4 a 0.5565(2) 0.78334(12) 1.16532(7) 1. 0 d
V2 V5+ 4 a 0.8255(2) 1.06727(12) 1.15373(7) 1. 0 d
V3 V5+ 4 a 1.1492(2) 0.39962(12) 1.13584(6) 1. 0 d
V4 V5+ 4 a 0.7305(2) 0.52886(12) 0.99107(7) 1. 0 d
O1 O2- 4 a 0.7522(8) 0.8912(5) 1.1482(3) 1. 0 d
O2 O2- 4 a 1.0353(8) 1.0681(6) 1.1931(3) 1. 0 d
O3 O2- 4 a 0.9421(11) 0.3796(8) 1.1775(3) 1. 0 d
O4 O2- 4 a 1.3881(8) 0.8739(6) 1.2094(3) 1. 0 d
O5 O2- 4 a 0.6719(9) 1.1534(7) 1.1991(4) 1. 0 d
O6 O2- 4 a 0.3634(9) 0.8759(6) 0.9600(3) 1. 0 d
O7 O2- 4 a 0.5952(9) 0.6334(6) 0.9454(4) 1. 0 d
O8 O2- 4 a 0.6433(10) 0.6403(7) 1.2012(3) 1. 0 d
O9 O2- 4 a 1.1448(9) 0.3502(6) 1.0518(3) 1. 0 d
O10 O2- 4 a 1.2119(10) 0.5614(6) 1.1348(3) 1. 0 d
O11 O2- 4 a 0.8703(9) 0.4352(6) 0.9344(3) 1. 0 d
O12 O2- 4 a 0.4807(8) 0.7467(6) 1.0895(3) 1. 0 d
O13 O2- 4 a 0.8284(12) 1.1237(8) 1.0738(4) 1. 0 d
O14 O2- 4 a 0.6063(11) 0.4231(7) 0.0472(5) 1. 0 d
O15 O2- 4 a 1.3346(14) 0.3173(8) 1.1765(5) 1. 0 d

loop_
_atom_type_symbol
_atom_type_oxidation_number
Ba2+ 2.000
Cd2+ 2.000
V5+ 5.000
O2- -2.000
